data_4322778
loop_
_publ_author_name
'Donna M. Smith'
'Michael A. Pell'
'James A. Ibers'

_publ_section_title
;
 Se22-, Se52-, and Se72- Ligands in [NEt4]2[As2Se6],
 [enH][AsSe6].2.2.2-cryptand, [NEt4][AsSe8], and [(en)2In(SeAs(Se)Se2)].en
;
_journal_name_full 'Inorganic Chemistry'
_journal_page_first 2340
_journal_page_last 2343
_journal_paper_doi 10.1021/ic971181h
_journal_volume 37
_journal_year 1998
_chemical_formula_sum 'C8 H20 As N Se8'
_chemical_formula_weight 836.85
_chemical_name_systematic
; 
 ? 
;
_space_group_IT_number 11
_symmetry_cell_setting monoclinic
_symmetry_space_group_name_Hall '-P 2yb'
_symmetry_space_group_name_H-M 'P 1 21/m 1'
_atom_sites_solution_hydrogens geom
_atom_sites_solution_primary direct
_atom_sites_solution_secondary difmap
_audit_creation_method SHELXL
_cell_angle_alpha 90.00
_cell_angle_beta 113.05(2)
_cell_angle_gamma 90.00
_cell_formula_units_Z 2
_cell_length_a 9.153(4)
_cell_length_b 11.3330(10)
_cell_length_c 10.407(2)
_cell_measurement_temperature 113(2)
_cell_volume 993.3(5)
_computing_structure_refinement 'SHELXL-96 (Sheldrick, 1996)'
_computing_structure_solution 'SHELXS-96 (Sheldrick, 1990)'
_diffrn_ambient_temperature 113(2)
_diffrn_radiation_monochromator 'beta filtered'
_diffrn_radiation_source 'normal focus sealed tube'
_diffrn_radiation_wavelength 1.54056
_diffrn_reflns_av_R_equivalents 0.1079
_diffrn_reflns_av_sigmaI/netI 0.0833
_diffrn_reflns_limit_h_max 8
_diffrn_reflns_limit_h_min -7
_diffrn_reflns_limit_k_max 10
_diffrn_reflns_limit_k_min -10
_diffrn_reflns_limit_l_max 8
_diffrn_reflns_limit_l_min -10
_diffrn_reflns_number 2772
_diffrn_reflns_theta_max 47.92
_diffrn_reflns_theta_min 4.61
_exptl_absorpt_coefficient_mu 18.965
_exptl_absorpt_correction_T_max 0.706
_exptl_absorpt_correction_T_min 0.517
_exptl_crystal_density_diffrn 2.798
_exptl_crystal_F_000 760
_refine_diff_density_max 2.216
_refine_diff_density_min -1.526
_refine_diff_density_rms 0.430
_refine_ls_extinction_method none
_refine_ls_goodness_of_fit_all 2.294
_refine_ls_goodness_of_fit_obs 2.506
_refine_ls_matrix_type full
_refine_ls_number_parameters 78
_refine_ls_number_reflns 892
_refine_ls_number_restraints 0
_refine_ls_restrained_S_all 2.294
_refine_ls_restrained_S_obs 2.506
_refine_ls_R_factor_all 0.1118
_refine_ls_R_factor_obs 0.0879
_refine_ls_shift/esd_max 0.026
_refine_ls_shift/esd_mean 0.002
_refine_ls_structure_factor_coef Fsqd
_refine_ls_weighting_details
;  
 [1.00000+0.00000exp(0.00(sin\q/\l)^2^)]/ 
   [\s^2^(Fo^2^)+0.0000+0.0000*P+(0.0400P)^2^+0.0000sin\q/\l] 
 where P = 1.00000Fo^2^ + 0.00000Fc^2^ 
;
_refine_ls_weighting_scheme calc
_refine_ls_wR_factor_all 0.1988
_refine_ls_wR_factor_obs 0.1915
_reflns_number_observed 710
_reflns_number_total 892
_reflns_observed_criterion >2sigma(I)
_cod_data_source_file ic971181h_3.cif
_cod_data_source_block C8H20AsNSe8
_cod_database_code 4322778

loop_
_symmetry_equiv_pos_as_xyz
'x, y, z'
'-x, y+1/2, -z'
'-x, -y, -z'
'x, -y-1/2, z'

loop_
_atom_site_aniso_label
_atom_site_aniso_U_11
_atom_site_aniso_U_22
_atom_site_aniso_U_33
_atom_site_aniso_U_23
_atom_site_aniso_U_13
_atom_site_aniso_U_12
As1 0.025(3) 0.028(3) 0.022(3) 0.000 0.010(2) 0.000
Se1 0.035(4) 0.044(3) 0.021(3) 0.000 0.014(3) 0.000
Se2 0.031(2) 0.020(2) 0.0253(19) -0.0050(15) 0.0108(17) -0.0033(16)
Se3 0.030(3) 0.034(2) 0.031(2) 0.0114(17) 0.0130(18) 0.0087(18)
Se4 0.024(3) 0.037(2) 0.035(2) 0.0048(17) 0.0130(18) -0.0039(18)
Se5 0.025(3) 0.046(3) 0.025(3) 0.000 0.010(2) 0.000

loop_
_atom_site_label
_atom_site_type_symbol
_atom_site_fract_x
_atom_site_fract_y
_atom_site_fract_z
_atom_site_U_iso_or_equiv
_atom_site_thermal_displace_type
_atom_site_occupancy
_atom_site_calc_flag
_atom_site_refinement_flags
_atom_site_disorder_group
As1 As 0.4452(6) 0.2500 0.8798(5) 0.0248(15) Uani 1 d S .
Se1 Se 0.3376(6) 0.2500 0.6422(5) 0.0326(15) Uani 1 d S .
Se2 Se 0.2813(4) 0.0826(3) 0.8759(3) 0.0254(11) Uani 1 d . .
Se3 Se 0.3363(4) 0.0256(3) 1.1059(3) 0.0310(12) Uani 1 d . .
Se4 Se 0.1100(4) 0.0841(3) 1.1436(3) 0.0315(12) Uani 1 d . .
Se5 Se 0.1854(6) 0.2500 1.2851(5) 0.0319(15) Uani 1 d S .
N1 N 0.776(4) 0.2500 0.488(3) 0.018(9) Uiso 1 d S .
C1 C 0.751(6) 0.375(4) 0.468(5) 0.009(13) Uiso 0.50 d P .
H1A H 0.6979 0.4031 0.5280 0.011 Uiso 0.50 calc PR .
H1B H 0.6789 0.3892 0.3695 0.011 Uiso 0.50 calc PR .
C2 C 0.899(8) 0.445(5) 0.499(6) 0.031(17) Uiso 0.50 d P .
H2A H 0.8720 0.5289 0.4832 0.047 Uiso 0.50 calc PR .
H2B H 0.9514 0.4197 0.4372 0.047 Uiso 0.50 calc PR .
H2C H 0.9712 0.4327 0.5963 0.047 Uiso 0.50 calc PR .
C3 C 0.848(5) 0.2500 0.756(4) 0.038(13) Uiso 1 d S .
H3A H 0.9424 0.2500 0.8440 0.057 Uiso 1 calc SR .
H3B H 0.7847 0.1794 0.7517 0.057 Uiso 0.50 calc PR .
H3C H 0.7847 0.3206 0.7517 0.057 Uiso 0.50 calc PR .
C4 C 0.897(6) 0.2500 0.641(5) 0.057(15) Uiso 1 d S .
H4A H 0.9657 0.1799 0.6519 0.069 Uiso 0.50 calc PR .
H4B H 0.9657 0.3201 0.6519 0.069 Uiso 0.50 calc PR .
C5 C 0.821(11) 0.186(7) 0.381(8) 0.08(3) Uiso 0.50 d P .
H5A H 0.9383 0.1853 0.4122 0.093 Uiso 0.50 calc PR .
H5B H 0.7830 0.1039 0.3711 0.093 Uiso 0.50 calc PR .
C6 C 0.747(5) 0.2500 0.244(4) 0.033(12) Uiso 1 d S .
H6A H 0.7761 0.2099 0.1741 0.049 Uiso 0.50 calc PR .
H6B H 0.7863 0.3315 0.2553 0.049 Uiso 0.50 calc PR .
H6C H 0.6317 0.2501 0.2141 0.049 Uiso 1 calc SR .
C7 C 0.594(9) 0.068(5) 0.475(7) 0.041(18) Uiso 0.50 d P .
H7A H 0.4829 0.0477 0.4533 0.061 Uiso 0.50 calc PR .
H7B H 0.6594 0.0457 0.5710 0.061 Uiso 0.50 calc PR .
H7C H 0.6308 0.0261 0.4107 0.061 Uiso 0.50 calc PR .
C8 C 0.607(8) 0.199(5) 0.457(7) 0.05(2) Uiso 0.50 d P .
H8A H 0.5649 0.2398 0.5197 0.055 Uiso 0.50 calc PR .
H8B H 0.5378 0.2202 0.3603 0.055 Uiso 0.50 calc PR .

loop_
_atom_type_symbol
_atom_type_description
_atom_type_scat_dispersion_real
_atom_type_scat_dispersion_imag
_atom_type_scat_source
C C 0.0181 0.0091 'International Tables Vol C Tables 4.2.6.8 and 6.1.1.4'
H H 0.0000 0.0000 'International Tables Vol C Tables 4.2.6.8 and 6.1.1.4'
N N 0.0311 0.0180 'International Tables Vol C Tables 4.2.6.8 and 6.1.1.4'
As As -0.9300 1.0051 'International Tables Vol C Tables 4.2.6.8 and 6.1.1.4'
Se Se -0.7943 1.1372 'International Tables Vol C Tables 4.2.6.8 and 6.1.1.4'

loop_
_geom_angle_atom_site_label_1
_geom_angle_atom_site_label_2
_geom_angle_atom_site_label_3
_geom_angle
_geom_angle_site_symmetry_1
_geom_angle_site_symmetry_3
_geom_angle_publ_flag
Se1 As1 Se2 88.85(17) . . ?
Se1 As1 Se2 88.85(16) . 4_565 ?
Se2 As1 Se2 103.9(2) . 4_565 ?
Se3 Se2 As1 108.52(18) . . ?
Se2 Se3 Se4 104.05(17) . . ?
Se5 Se4 Se3 105.78(19) . . ?
Se4 Se5 Se4 108.3(2) . 4_565 ?
C1 N1 C1 161(5) 4_565 . ?
C1 N1 C5 60(3) 4_565 . ?
C1 N1 C5 116(4) . . ?
C1 N1 C5 116(4) 4_565 4_565 ?
C1 N1 C5 60(3) . 4_565 ?
C5 N1 C5 57(6) . 4_565 ?
C1 N1 C8 61(3) 4_565 . ?
C1 N1 C8 104(3) . . ?
C5 N1 C8 102(4) . . ?
C5 N1 C8 124(5) 4_565 . ?
C1 N1 C8 104(3) 4_565 4_565 ?
C1 N1 C8 61(3) . 4_565 ?
C5 N1 C8 124(5) . 4_565 ?
C5 N1 C8 102(4) 4_565 4_565 ?
C8 N1 C8 43(4) . 4_565 ?
C1 N1 C4 99(2) 4_565 . ?
C1 N1 C4 99(2) . . ?
C5 N1 C4 118(4) . . ?
C5 N1 C4 118(4) 4_565 . ?
C8 N1 C4 118(4) . . ?
C8 N1 C4 118(4) 4_565 . ?
N1 C1 C2 115(4) . . ?
C3 C4 N1 122(4) . . ?
C6 C5 N1 108(5) . . ?
C7 C8 N1 117(5) . . ?

loop_
_geom_bond_atom_site_label_1
_geom_bond_atom_site_label_2
_geom_bond_distance
_geom_bond_site_symmetry_2
_geom_bond_publ_flag
As1 Se1 2.276(6) . ?
As1 Se2 2.409(4) . ?
As1 Se2 2.409(4) 4_565 ?
Se2 Se3 2.336(5) . ?
Se3 Se4 2.350(5) . ?
Se4 Se5 2.320(4) . ?
Se5 Se4 2.320(4) 4_565 ?
N1 C1 1.43(5) 4_565 ?
N1 C1 1.43(5) . ?
N1 C5 1.51(8) . ?
N1 C5 1.51(8) 4_565 ?
N1 C8 1.56(7) . ?
N1 C8 1.56(7) 4_565 ?
N1 C4 1.54(6) . ?
C1 C2 1.49(8) . ?
C3 C4 1.44(6) . ?
C5 C6 1.50(8) . ?
C7 C8 1.51(8) . ?
